data_8101860
loop_
_publ_author_name
'Lin, H.-W.'
'Xu, W.-D.'
'Wang, Q.-H.'
'Qiu, F.'
'Chen, W.-S.'

_publ_section_title
;
Crystal structure of brevifolincarboxylic acid pyridine pentasolvate, 
C~13~H~8~O~8~ &#x00B7; 5C~5~H~5~N
;
_journal_issue 4
_journal_name_full 'Zeitschrift f\"ur Kristallographie - New Crystal Structures'
_journal_page_first 557
_journal_page_last 559
_journal_paper_doi 10.1524/ncrs.2005.220.4.557
_journal_volume 220
_journal_year 2005
_chemical_formula_sum 'C38 H33 N5 O8'
_chemical_formula_weight 687.70
_chemical_name_systematic
; 
 brevifolin carboxylic acid pyridine pentasolvate
;
_space_group_IT_number 2
_symmetry_cell_setting triclinic
_symmetry_space_group_name_Hall '-P 1'
_symmetry_space_group_name_H-M 'P -1'
_atom_sites_solution_hydrogens geom
_atom_sites_solution_primary direct
_atom_sites_solution_secondary difmap
_audit_creation_method SHELXL-97
_cell_angle_alpha 80.58(3)
_cell_angle_beta 69.80(3)
_cell_angle_gamma 73.53(2)
_cell_formula_units_Z 2
_cell_length_a 11.127(2)
_cell_length_b 12.310(3)
_cell_length_c 14.266(6)
_cell_measurement_reflns_used 25
_cell_measurement_temperature 295(2)
_cell_measurement_theta_max 12.64
_cell_measurement_theta_min 9.80
_cell_volume 1753.9(10)
_computing_cell_refinement 'CAD4, Enraf-Nonius'
_computing_data_collection 'CAD4, Enraf-Nonius'
_computing_data_reduction 'XCAD4, PSI & EAC, Enraf-Nonius CAD-4 file'
_computing_molecular_graphics 'ORTEP-3 for Windows V1.05 (Farrugia, 1999)'
_computing_publication_material 'SHELXL-97 (Sheldrick, 1997)'
_computing_structure_refinement 'SHELXL-97 (Sheldrick, 1997)'
_computing_structure_solution 'SHELXL-97 (Sheldrick, 1997)'
_diffrn_ambient_temperature 295(2)
_diffrn_measured_fraction_theta_full 1.000
_diffrn_measured_fraction_theta_max 1.000
_diffrn_measurement_device_type 'Enraf-Nonius CAD4'
_diffrn_measurement_method omega/2theta
_diffrn_radiation_monochromator graphite
_diffrn_radiation_source 'fine-focus sealed tube'
_diffrn_radiation_type MoK\a
_diffrn_radiation_wavelength 0.71073
_diffrn_reflns_av_R_equivalents 0.0270
_diffrn_reflns_av_sigmaI/netI 0.0852
_diffrn_reflns_limit_h_max 13
_diffrn_reflns_limit_h_min -1
_diffrn_reflns_limit_k_max 14
_diffrn_reflns_limit_k_min -14
_diffrn_reflns_limit_l_max 17
_diffrn_reflns_limit_l_min -16
_diffrn_reflns_number 7373
_diffrn_reflns_theta_full 25.17
_diffrn_reflns_theta_max 25.17
_diffrn_reflns_theta_min 1.53
_diffrn_standards_interval_time 3600
_diffrn_standards_number 3
_exptl_absorpt_coefficient_mu 0.093
_exptl_absorpt_correction_T_max 0.9771
_exptl_absorpt_correction_T_min 0.9550
_exptl_absorpt_correction_type none
_exptl_crystal_colour 'pale yellow'
_exptl_crystal_density_diffrn 1.302
_exptl_crystal_density_method 'not measured'
_exptl_crystal_description prismatic
_exptl_crystal_F_000 720
_exptl_crystal_size_max 0.50
_exptl_crystal_size_mid 0.40
_exptl_crystal_size_min 0.25
_refine_diff_density_max 0.242
_refine_diff_density_min -0.172
_refine_diff_density_rms 0.033
_refine_ls_extinction_coef 0.0165(18)
_refine_ls_extinction_expression Fc^*^=kFc[1+0.001xFc^2^\l^3^/sin(2\q)]^-1/4^
_refine_ls_extinction_method SHELXL
_refine_ls_goodness_of_fit_ref 0.997
_refine_ls_hydrogen_treatment mixed
_refine_ls_matrix_type full
_refine_ls_number_parameters 465
_refine_ls_number_reflns 6310
_refine_ls_number_restraints 0
_refine_ls_restrained_S_all 0.997
_refine_ls_R_factor_all 0.1757
_refine_ls_R_factor_gt 0.0466
_refine_ls_shift/su_max 0.002
_refine_ls_shift/su_mean 0.000
_refine_ls_structure_factor_coef Fsqd
_refine_ls_weighting_details 'calc w=1/[\s^2^(Fo^2^)+(0.0707P)^2^+0.0358P] where P=(Fo^2^+2Fc^2^)/3'
_refine_ls_weighting_scheme calc
_refine_ls_wR_factor_gt 0.1160
_refine_ls_wR_factor_ref 0.1572
_reflns_number_gt 2473
_reflns_number_total 6310
_reflns_threshold_expression >2sigma(I)
_cod_data_source_file 1267-1639.cff
_cod_data_source_block xwdb1
_cod_original_cell_volume 1753.9(9)
_cod_database_code 8101860

loop_
_symmetry_equiv_pos_as_xyz
'x, y, z'
'-x, -y, -z'

loop_
_atom_site_label
_atom_site_type_symbol
_atom_site_fract_x
_atom_site_fract_y
_atom_site_fract_z
_atom_site_U_iso_or_equiv
_atom_site_adp_type
_atom_site_occupancy
_atom_site_symmetry_multiplicity
_atom_site_Wyckoff_symbol
_atom_site_calc_flag
_atom_site_refinement_flags
_atom_site_disorder_assembly
_atom_site_disorder_group
C1 C 0.1474(3) 1.1215(3) -0.0066(2) 0.0548(8) Uani 1 2 i d . . .
H1 H 0.2264 1.1307 -0.0542 0.066 Uiso 1 2 i calc R . .
C2 C 0.0369(3) 1.2102(3) 0.0074(2) 0.0537(8) Uani 1 2 i d . . .
C3 C -0.0824(3) 1.1969(3) 0.0783(2) 0.0533(8) Uani 1 2 i d . . .
C4 C -0.0884(3) 1.0942(2) 0.1356(2) 0.0482(7) Uani 1 2 i d . . .
C5 C 0.0270(3) 0.8943(2) 0.17458(19) 0.0462(7) Uani 1 2 i d . . .
C6 C 0.1398(3) 0.8142(3) 0.1559(2) 0.0572(8) Uani 1 2 i d . . .
O8 O 0.2586(2) 0.82617(17) 0.08783(15) 0.0681(6) Uani 1 2 i d . . .
C8 C 0.2641(3) 0.9289(3) 0.0315(2) 0.0613(9) Uani 1 2 i d . . .
C9 C 0.0231(3) 1.0038(2) 0.12112(19) 0.0459(7) Uani 1 2 i d . . .
C10 C 0.1427(3) 1.0190(2) 0.04890(19) 0.0480(8) Uani 1 2 i d . . .
C11 C -0.0808(3) 0.8516(2) 0.2564(2) 0.0497(7) Uani 1 2 i d . . .
H11 H -0.1549 0.8561 0.2325 0.060 Uiso 1 2 i calc R . .
C12 C -0.0140(3) 0.7263(3) 0.2791(2) 0.0660(9) Uani 1 2 i d . . .
H12A H -0.0237 0.7113 0.3499 0.079 Uiso 1 2 i calc R . .
H12B H -0.0537 0.6758 0.2606 0.079 Uiso 1 2 i calc R . .
C13 C 0.1304(4) 0.7088(3) 0.2176(2) 0.0667(9) Uani 1 2 i d . . .
O1 O 0.0331(2) 1.31210(17) -0.04613(17) 0.0735(7) Uani 1 2 i d . . .
H1A H 0.1077 1.3139 -0.0834 0.110 Uiso 1 2 i calc R . .
O2 O -0.1951(2) 1.28004(18) 0.09608(17) 0.0781(7) Uani 1 2 i d . . .
H2 H -0.1822 1.3360 0.0577 0.117 Uiso 1 2 i calc R . .
O3 O -0.20214(19) 1.07840(16) 0.20446(16) 0.0667(6) Uani 1 2 i d . . .
H3 H -0.2543 1.1402 0.2179 0.100 Uiso 1 2 i calc R . .
O4 O 0.3709(2) 0.9359(2) -0.02621(17) 0.0892(8) Uani 1 2 i d . . .
C14 C -0.1280(3) 0.9152(3) 0.3498(2) 0.0543(8) Uani 1 2 i d . . .
O5 O -0.0579(2) 0.9554(2) 0.37381(16) 0.0739(7) Uani 1 2 i d . . .
O6 O -0.2500(2) 0.9161(2) 0.40576(15) 0.0728(7) Uani 1 2 i d . . .
H6 H -0.2825 0.8834 0.3786 0.109 Uiso 1 2 i calc R . .
O7 O 0.2176(3) 0.6246(2) 0.22079(19) 0.1000(9) Uani 1 2 i d . . .
N21 N 0.2598(3) 1.3464(3) -0.1902(2) 0.0793(9) Uani 1 2 i d . . .
C22 C 0.3775(5) 1.2807(4) -0.2180(4) 0.1198(17) Uani 1 2 i d . . .
H22 H 0.3909 1.2071 -0.1882 0.144 Uiso 1 2 i calc R . .
C23 C 0.4853(5) 1.3130(5) -0.2895(4) 0.154(2) Uani 1 2 i d . . .
H23 H 0.5678 1.2622 -0.3082 0.184 Uiso 1 2 i calc R . .
C24 C 0.4662(6) 1.4203(6) -0.3311(4) 0.141(2) Uani 1 2 i d . . .
H24 H 0.5362 1.4460 -0.3781 0.170 Uiso 1 2 i calc R . .
C25 C 0.3448(6) 1.4896(5) -0.3036(4) 0.1270(18) Uani 1 2 i d . . .
H25 H 0.3285 1.5633 -0.3328 0.152 Uiso 1 2 i calc R . .
C26 C 0.2451(4) 1.4500(4) -0.2316(3) 0.1003(13) Uani 1 2 i d . . .
H26 H 0.1622 1.4999 -0.2111 0.120 Uiso 1 2 i calc R . .
N27 N -0.4181(3) 1.2338(2) 0.2987(2) 0.0735(8) Uani 1 2 i d . . .
C28 C -0.5053(4) 1.2950(3) 0.2573(3) 0.0911(12) Uani 1 2 i d . . .
H28 H -0.4812 1.3000 0.1877 0.109 Uiso 1 2 i calc R . .
C29 C -0.6281(5) 1.3514(4) 0.3079(5) 0.1265(18) Uani 1 2 i d . . .
H29 H -0.6856 1.3956 0.2742 0.152 Uiso 1 2 i calc R . .
C30 C -0.6659(6) 1.3420(5) 0.4100(6) 0.149(3) Uani 1 2 i d . . .
H30 H -0.7508 1.3781 0.4472 0.179 Uiso 1 2 i calc R . .
C31 C -0.5790(6) 1.2799(5) 0.4565(4) 0.1200(18) Uani 1 2 i d . . .
H31 H -0.6024 1.2727 0.5260 0.144 Uiso 1 2 i calc R . .
C32 C -0.4547(4) 1.2272(3) 0.3981(3) 0.0885(12) Uani 1 2 i d . . .
H32 H -0.3937 1.1853 0.4297 0.106 Uiso 1 2 i calc R . .
N33 N 0.7498(3) 0.4846(2) 0.0068(2) 0.0733(8) Uani 1 2 i d . . .
C34 C 0.8129(4) 0.5556(3) -0.0581(3) 0.0866(12) Uani 1 2 i d . . .
H34 H 0.9032 0.5304 -0.0894 0.104 Uiso 1 2 i calc R . .
C35 C 0.7513(5) 0.6642(3) -0.0811(3) 0.0952(13) Uani 1 2 i d . . .
H35 H 0.7995 0.7118 -0.1265 0.114 Uiso 1 2 i calc R . .
C36 C 0.6198(5) 0.7024(4) -0.0377(4) 0.1025(14) Uani 1 2 i d . . .
H36 H 0.5762 0.7762 -0.0528 0.123 Uiso 1 2 i calc R . .
C37 C 0.5527(4) 0.6305(4) 0.0285(4) 0.1049(14) Uani 1 2 i d . . .
H37 H 0.4621 0.6540 0.0598 0.126 Uiso 1 2 i calc R . .
C38 C 0.6214(4) 0.5228(3) 0.0479(3) 0.0896(12) Uani 1 2 i d . . .
H38 H 0.5748 0.4737 0.0928 0.108 Uiso 1 2 i calc R . .
N39 N 0.3160(3) 0.0131(2) 0.41688(19) 0.0688(8) Uani 1 2 i d . . .
C40 C 0.2246(4) 0.0139(3) 0.3771(3) 0.0760(10) Uani 1 2 i d . . .
H40 H 0.1393 0.0153 0.4196 0.091 Uiso 1 2 i calc R . .
C41 C 0.2493(4) 0.0127(3) 0.2764(3) 0.0870(12) Uani 1 2 i d . . .
H41 H 0.1829 0.0122 0.2511 0.104 Uiso 1 2 i calc R . .
C42 C 0.3747(4) 0.0123(3) 0.2138(3) 0.0831(11) Uani 1 2 i d . . .
H42 H 0.3943 0.0131 0.1449 0.100 Uiso 1 2 i calc R . .
C43 C 0.4695(4) 0.0107(3) 0.2533(3) 0.0720(10) Uani 1 2 i d . . .
H43 H 0.5553 0.0099 0.2123 0.086 Uiso 1 2 i calc R . .
C44 C 0.4364(3) 0.0105(3) 0.3546(2) 0.0675(9) Uani 1 2 i d . . .
H44 H 0.5022 0.0083 0.3815 0.081 Uiso 1 2 i calc R . .
N45 N 0.0566(8) 0.5816(5) 0.5619(9) 0.173(2) Uani 1 2 i d . . .
C46 C 0.0056(5) 0.6178(8) 0.6512(8) 0.145(3) Uani 1 2 i d . . .
H46 H -0.0490 0.5782 0.7007 0.175 Uiso 1 2 i calc R . .
C47 C 0.0275(9) 0.7076(10) 0.6749(6) 0.167(3) Uani 1 2 i d . . .
H47 H -0.0068 0.7280 0.7406 0.200 Uiso 1 2 i calc R . .
C48 C 0.1004(9) 0.7700(6) 0.6024(12) 0.186(4) Uani 1 2 i d . . .
H48 H 0.1151 0.8359 0.6153 0.223 Uiso 1 2 i calc R . .
C49 C 0.1497(7) 0.7312(8) 0.5113(9) 0.173(4) Uani 1 2 i d . . .
H49 H 0.2005 0.7712 0.4591 0.208 Uiso 1 2 i calc R . .
C50 C 0.1292(9) 0.6403(9) 0.4937(5) 0.153(3) Uani 1 2 i d . . .
H50 H 0.1679 0.6155 0.4294 0.183 Uiso 1 2 i calc R . .

loop_
_atom_site_aniso_label
_atom_site_aniso_U_11
_atom_site_aniso_U_22
_atom_site_aniso_U_33
_atom_site_aniso_U_23
_atom_site_aniso_U_13
_atom_site_aniso_U_12
C1 0.054(2) 0.064(2) 0.0371(16) 0.0003(15) -0.0046(14) -0.0157(17)
C2 0.062(2) 0.0504(19) 0.0457(18) 0.0070(15) -0.0130(16) -0.0200(17)
C3 0.0517(19) 0.0519(19) 0.0486(18) 0.0004(15) -0.0109(15) -0.0093(16)
C4 0.0485(19) 0.0491(19) 0.0408(16) -0.0030(14) -0.0054(14) -0.0135(16)
C5 0.0528(19) 0.0487(18) 0.0345(16) -0.0052(14) -0.0104(14) -0.0115(16)
C6 0.062(2) 0.057(2) 0.0416(18) -0.0011(15) -0.0077(16) -0.0102(18)
O8 0.0616(15) 0.0649(15) 0.0545(13) -0.0005(11) -0.0033(11) -0.0003(11)
C8 0.062(2) 0.070(2) 0.0405(18) -0.0007(16) -0.0090(17) -0.0082(19)
C9 0.0495(18) 0.0493(18) 0.0348(16) 0.0007(14) -0.0102(14) -0.0121(15)
C10 0.0511(19) 0.0534(19) 0.0348(16) -0.0020(14) -0.0097(15) -0.0112(16)
C11 0.0557(19) 0.0515(18) 0.0423(17) -0.0007(14) -0.0127(15) -0.0187(15)
C12 0.083(2) 0.058(2) 0.056(2) 0.0059(16) -0.0195(18) -0.0238(18)
C13 0.082(3) 0.054(2) 0.054(2) -0.0041(17) -0.0174(19) -0.005(2)
O1 0.0710(15) 0.0595(14) 0.0731(16) 0.0157(12) -0.0077(12) -0.0204(12)
O2 0.0665(15) 0.0571(14) 0.0816(17) 0.0131(12) -0.0051(12) -0.0036(12)
O3 0.0512(13) 0.0582(13) 0.0661(14) 0.0079(11) 0.0019(11) -0.0078(11)
O4 0.0568(15) 0.1049(19) 0.0658(15) 0.0098(13) 0.0108(13) -0.0046(13)
C14 0.054(2) 0.061(2) 0.0419(18) 0.0063(15) -0.0065(16) -0.0206(17)
O5 0.0716(16) 0.0994(18) 0.0560(14) -0.0200(12) -0.0055(12) -0.0396(14)
O6 0.0598(14) 0.1035(19) 0.0558(14) -0.0024(12) -0.0067(12) -0.0377(13)
O7 0.103(2) 0.0678(16) 0.0923(19) 0.0127(14) -0.0184(15) 0.0109(16)
N21 0.085(2) 0.076(2) 0.073(2) 0.0000(18) -0.0098(17) -0.0363(19)
C22 0.113(4) 0.086(3) 0.122(4) -0.009(3) 0.017(3) -0.032(3)
C23 0.112(4) 0.143(5) 0.152(5) -0.009(4) 0.036(4) -0.046(4)
C24 0.140(5) 0.155(6) 0.117(4) 0.009(4) 0.013(4) -0.093(5)
C25 0.143(5) 0.122(4) 0.120(4) 0.039(3) -0.035(4) -0.076(4)
C26 0.104(3) 0.095(3) 0.103(3) 0.026(3) -0.033(3) -0.043(3)
N27 0.066(2) 0.0674(19) 0.077(2) 0.0072(16) -0.0111(17) -0.0209(16)
C28 0.084(3) 0.082(3) 0.099(3) 0.017(2) -0.030(3) -0.021(2)
C29 0.075(4) 0.108(4) 0.179(6) 0.001(4) -0.042(4) 0.000(3)
C30 0.094(4) 0.124(5) 0.181(7) -0.050(5) 0.017(5) -0.008(4)
C31 0.128(5) 0.130(5) 0.086(3) -0.028(3) 0.015(4) -0.057(4)
C32 0.091(3) 0.087(3) 0.093(3) 0.006(2) -0.031(3) -0.034(2)
N33 0.078(2) 0.0608(18) 0.0702(19) 0.0005(15) -0.0222(17) -0.0057(17)
C34 0.088(3) 0.074(3) 0.075(3) 0.003(2) -0.007(2) -0.011(2)
C35 0.125(4) 0.061(3) 0.082(3) 0.010(2) -0.023(3) -0.017(3)
C36 0.118(4) 0.071(3) 0.108(4) -0.003(3) -0.053(3) 0.012(3)
C37 0.078(3) 0.094(3) 0.129(4) 0.003(3) -0.037(3) 0.000(3)
C38 0.082(3) 0.081(3) 0.102(3) 0.013(2) -0.030(3) -0.021(2)
N39 0.0620(19) 0.090(2) 0.0491(16) -0.0030(14) -0.0070(15) -0.0243(16)
C40 0.059(2) 0.107(3) 0.055(2) 0.002(2) -0.0059(19) -0.029(2)
C41 0.079(3) 0.132(3) 0.061(2) -0.011(2) -0.023(2) -0.040(2)
C42 0.091(3) 0.105(3) 0.052(2) -0.010(2) -0.006(2) -0.041(2)
C43 0.064(2) 0.079(2) 0.061(2) -0.0155(18) 0.0076(19) -0.0274(19)
C44 0.059(2) 0.084(2) 0.059(2) -0.0127(18) -0.0090(18) -0.0236(18)
N45 0.163(6) 0.182(6) 0.191(7) -0.023(6) -0.065(5) -0.053(5)
C46 0.095(4) 0.147(6) 0.143(6) 0.028(5) 0.010(4) -0.031(4)
C47 0.148(7) 0.184(9) 0.144(6) -0.082(6) -0.018(5) 0.001(6)
C48 0.128(6) 0.105(5) 0.336(13) -0.097(8) -0.068(7) -0.008(4)
C49 0.140(5) 0.089(5) 0.230(10) 0.049(5) -0.011(6) -0.029(5)
C50 0.194(8) 0.172(8) 0.080(4) 0.006(4) -0.052(5) -0.023(6)

loop_
_atom_type_symbol
_atom_type_description
_atom_type_scat_dispersion_real
_atom_type_scat_dispersion_imag
_atom_type_scat_source
C C 0.0033 0.0016 'International Tables Vol C Tables 4.2.6.8 and 6.1.1.4'
H H 0.0000 0.0000 'International Tables Vol C Tables 4.2.6.8 and 6.1.1.4'
N N 0.0061 0.0033 'International Tables Vol C Tables 4.2.6.8 and 6.1.1.4'
O O 0.0106 0.0060 'International Tables Vol C Tables 4.2.6.8 and 6.1.1.4'

loop_
_geom_angle_atom_site_label_1
_geom_angle_atom_site_label_2
_geom_angle_atom_site_label_3
_geom_angle
_geom_angle_site_symmetry_1
_geom_angle_site_symmetry_3
_geom_angle_publ_flag
C2 C1 C10 120.8(3) . . ?
C2 C1 H1 119.6 . . ?
C10 C1 H1 119.6 . . ?
O1 C2 C1 124.1(3) . . ?
O1 C2 C3 116.0(3) . . ?
C1 C2 C3 119.9(3) . . ?
O2 C3 C4 116.8(3) . . ?
O2 C3 C2 123.3(3) . . ?
C4 C3 C2 119.9(3) . . ?
O3 C4 C9 118.2(2) . . ?
O3 C4 C3 121.5(3) . . ?
C9 C4 C3 120.3(3) . . ?
C6 C5 C9 119.9(3) . . ?
C6 C5 C11 110.4(2) . . ?
C9 C5 C11 129.7(2) . . ?
C5 C6 O8 125.5(3) . . ?
C5 C6 C13 114.0(3) . . ?
O8 C6 C13 120.5(3) . . ?
C6 O8 C8 118.7(2) . . ?
O4 C8 O8 116.3(3) . . ?
O4 C8 C10 126.0(3) . . ?
O8 C8 C10 117.7(3) . . ?
C4 C9 C10 118.8(2) . . ?
C4 C9 C5 124.8(2) . . ?
C10 C9 C5 116.4(2) . . ?
C1 C10 C9 120.2(3) . . ?
C1 C10 C8 118.1(3) . . ?
C9 C10 C8 121.7(3) . . ?
C5 C11 C14 112.1(2) . . ?
C5 C11 C12 103.8(2) . . ?
C14 C11 C12 109.6(2) . . ?
C5 C11 H11 110.4 . . ?
C14 C11 H11 110.4 . . ?
C12 C11 H11 110.4 . . ?
C13 C12 C11 106.4(2) . . ?
C13 C12 H12A 110.5 . . ?
C11 C12 H12A 110.5 . . ?
C13 C12 H12B 110.5 . . ?
C11 C12 H12B 110.5 . . ?
H12A C12 H12B 108.6 . . ?
O7 C13 C6 128.4(3) . . ?
O7 C13 C12 126.6(3) . . ?
C6 C13 C12 105.1(3) . . ?
C2 O1 H1A 109.5 . . ?
C3 O2 H2 109.5 . . ?
C4 O3 H3 109.5 . . ?
O5 C14 O6 122.7(3) . . ?
O5 C14 C11 122.9(3) . . ?
O6 C14 C11 114.3(3) . . ?
C14 O6 H6 109.5 . . ?
C22 N21 C26 116.3(4) . . ?
N21 C22 C23 124.2(5) . . ?
N21 C22 H22 117.9 . . ?
C23 C22 H22 117.9 . . ?
C24 C23 C22 117.8(5) . . ?
C24 C23 H23 121.1 . . ?
C22 C23 H23 121.1 . . ?
C25 C24 C23 118.9(5) . . ?
C25 C24 H24 120.5 . . ?
C23 C24 H24 120.5 . . ?
C24 C25 C26 118.9(5) . . ?
C24 C25 H25 120.6 . . ?
C26 C25 H25 120.6 . . ?
N21 C26 C25 123.8(4) . . ?
N21 C26 H26 118.1 . . ?
C25 C26 H26 118.1 . . ?
C28 N27 C32 116.8(3) . . ?
N27 C28 C29 124.7(4) . . ?
N27 C28 H28 117.7 . . ?
C29 C28 H28 117.7 . . ?
C28 C29 C30 118.1(5) . . ?
C28 C29 H29 120.9 . . ?
C30 C29 H29 120.9 . . ?
C31 C30 C29 119.4(5) . . ?
C31 C30 H30 120.3 . . ?
C29 C30 H30 120.3 . . ?
C30 C31 C32 118.1(5) . . ?
C30 C31 H31 120.9 . . ?
C32 C31 H31 120.9 . . ?
N27 C32 C31 122.8(4) . . ?
N27 C32 H32 118.6 . . ?
C31 C32 H32 118.6 . . ?
C38 N33 C34 116.7(3) . . ?
N33 C34 C35 122.9(4) . . ?
N33 C34 H34 118.6 . . ?
C35 C34 H34 118.6 . . ?
C36 C35 C34 119.7(4) . . ?
C36 C35 H35 120.2 . . ?
C34 C35 H35 120.2 . . ?
C35 C36 C37 118.5(4) . . ?
C35 C36 H36 120.8 . . ?
C37 C36 H36 120.8 . . ?
C36 C37 C38 118.5(4) . . ?
C36 C37 H37 120.8 . . ?
C38 C37 H37 120.8 . . ?
N33 C38 C37 123.7(4) . . ?
N33 C38 H38 118.1 . . ?
C37 C38 H38 118.1 . . ?
C44 N39 C40 117.0(3) . . ?
N39 C40 C41 123.2(3) . . ?
N39 C40 H40 118.4 . . ?
C41 C40 H40 118.4 . . ?
C40 C41 C42 118.2(4) . . ?
C40 C41 H41 120.9 . . ?
C42 C41 H41 120.9 . . ?
C43 C42 C41 119.3(3) . . ?
C43 C42 H42 120.3 . . ?
C41 C42 H42 120.3 . . ?
C42 C43 C44 118.4(3) . . ?
C42 C43 H43 120.8 . . ?
C44 C43 H43 120.8 . . ?
N39 C44 C43 123.8(3) . . ?
N39 C44 H44 118.1 . . ?
C43 C44 H44 118.1 . . ?
C50 N45 C46 117.0(7) . . ?
N45 C46 C47 123.2(7) . . ?
N45 C46 H46 118.4 . . ?
C47 C46 H46 118.4 . . ?
C46 C47 C48 119.2(7) . . ?
C46 C47 H47 120.4 . . ?
C48 C47 H47 120.4 . . ?
C49 C48 C47 115.9(7) . . ?
C49 C48 H48 122.1 . . ?
C47 C48 H48 122.1 . . ?
C50 C49 C48 121.9(7) . . ?
C50 C49 H49 119.0 . . ?
C48 C49 H49 119.0 . . ?
C49 C50 N45 122.7(7) . . ?
C49 C50 H50 118.7 . . ?
N45 C50 H50 118.7 . . ?

loop_
_geom_bond_atom_site_label_1
_geom_bond_atom_site_label_2
_geom_bond_distance
_geom_bond_site_symmetry_2
_geom_bond_publ_flag
C1 C2 1.372(4) . ?
C1 C10 1.380(4) . ?
C1 H1 0.9300 . ?
C2 O1 1.355(3) . ?
C2 C3 1.397(4) . ?
C3 O2 1.350(3) . ?
C3 C4 1.394(4) . ?
C4 O3 1.350(3) . ?
C4 C9 1.392(4) . ?
C5 C6 1.331(4) . ?
C5 C9 1.432(4) . ?
C5 C11 1.506(4) . ?
C6 O8 1.374(3) . ?
C6 C13 1.452(4) . ?
O8 C8 1.388(4) . ?
C8 O4 1.207(4) . ?
C8 C10 1.458(4) . ?
C9 C10 1.414(4) . ?
C11 C14 1.513(4) . ?
C11 C12 1.545(4) . ?
C11 H11 0.9800 . ?
C12 C13 1.513(4) . ?
C12 H12A 0.9700 . ?
C12 H12B 0.9700 . ?
C13 O7 1.209(4) . ?
O1 H1A 0.8200 . ?
O2 H2 0.8200 . ?
O3 H3 0.8200 . ?
C14 O5 1.196(3) . ?
C14 O6 1.314(3) . ?
O6 H6 0.8200 . ?
N21 C22 1.294(5) . ?
N21 C26 1.305(5) . ?
C22 C23 1.389(6) . ?
C22 H22 0.9300 . ?
C23 C24 1.347(7) . ?
C23 H23 0.9300 . ?
C24 C25 1.341(7) . ?
C24 H24 0.9300 . ?
C25 C26 1.371(6) . ?
C25 H25 0.9300 . ?
C26 H26 0.9300 . ?
N27 C28 1.301(4) . ?
N27 C32 1.330(5) . ?
C28 C29 1.348(6) . ?
C28 H28 0.9300 . ?
C29 C30 1.364(7) . ?
C29 H29 0.9300 . ?
C30 C31 1.347(7) . ?
C30 H30 0.9300 . ?
C31 C32 1.379(6) . ?
C31 H31 0.9300 . ?
C32 H32 0.9300 . ?
N33 C38 1.318(4) . ?
N33 C34 1.322(4) . ?
C34 C35 1.362(5) . ?
C34 H34 0.9300 . ?
C35 C36 1.351(5) . ?
C35 H35 0.9300 . ?
C36 C37 1.359(6) . ?
C36 H36 0.9300 . ?
C37 C38 1.368(5) . ?
C37 H37 0.9300 . ?
C38 H38 0.9300 . ?
N39 C44 1.322(4) . ?
N39 C40 1.322(4) . ?
C40 C41 1.367(4) . ?
C40 H40 0.9300 . ?
C41 C42 1.372(4) . ?
C41 H41 0.9300 . ?
C42 C43 1.351(5) . ?
C42 H42 0.9300 . ?
C43 C44 1.362(4) . ?
C43 H43 0.9300 . ?
C44 H44 0.9300 . ?
N45 C50 1.296(8) . ?
N45 C46 1.298(8) . ?
C46 C47 1.314(9) . ?
C46 H46 0.9300 . ?
C47 C48 1.354(10) . ?
C47 H47 0.9300 . ?
C48 C49 1.334(10) . ?
C48 H48 0.9300 . ?
C49 C50 1.282(9) . ?
C49 H49 0.9300 . ?
C50 H50 0.9300 . ?

loop_
_geom_hbond_atom_site_label_D
_geom_hbond_atom_site_label_H
_geom_hbond_atom_site_label_A
_geom_hbond_distance_DH
_geom_hbond_distance_HA
_geom_hbond_distance_DA
_geom_hbond_angle_DHA
_geom_hbond_site_symmetry_A
O1 H1A N21 0.82 1.94 2.739(4) 165.7 .
O2 H2 O1 0.82 2.31 2.733(3) 113.1 .
O3 H3 O2 0.82 2.30 2.707(3) 111.2 .
O3 H3 N27 0.82 1.94 2.692(3) 151.6 .
C28 H28 O2 0.93 2.95 3.396(5) 111.2 .
C36 H36 O4 0.93 2.51 3.359(5) 151.0 .
C37 H37 O8 0.93 2.59 3.393(5) 144.8 .
C37 H37 O7 0.93 2.96 3.803(6) 150.9 .
C50 H50 O7 0.93 2.82 3.696(7) 156.9 .
C12 H12B N21 0.97 2.89 3.748(5) 147.3 2_575
C12 H12B O1 0.97 2.97 3.518(4) 117.0 2_575
O2 H2 N33 0.82 1.90 2.637(3) 149.1 1_465
C29 H29 O7 0.93 2.80 3.554(6) 139.2 1_465
C44 H44 O6 0.93 2.79 3.639(4) 152.9 1_645
C34 H34 O1 0.93 2.75 3.314(4) 119.9 1_645
C42 H42 O4 0.93 2.88 3.713(5) 150.6 1_545
C40 H40 O5 0.93 2.80 3.434(5) 126.2 1_545
C41 H41 O5 0.93 2.86 3.446(4) 122.6 1_545
C40 H40 O5 0.93 2.82 3.421(4) 123.3 2_566
C42 H42 O4 0.93 2.76 3.289(4) 117.1 2_665
C43 H43 O4 0.93 2.53 3.174(4) 126.8 2_665
C48 H48 O5 0.93 2.48 3.335(7) 152.5 2_576

loop_
_geom_torsion_atom_site_label_1
_geom_torsion_atom_site_label_2
_geom_torsion_atom_site_label_3
_geom_torsion_atom_site_label_4
_geom_torsion
_geom_torsion_site_symmetry_1
_geom_torsion_site_symmetry_2
_geom_torsion_site_symmetry_3
_geom_torsion_site_symmetry_4
_geom_torsion_publ_flag
C10 C1 C2 O1 -178.2(3) . . . . ?
C10 C1 C2 C3 -0.3(4) . . . . ?
O1 C2 C3 O2 -1.8(5) . . . . ?
C1 C2 C3 O2 -179.8(3) . . . . ?
O1 C2 C3 C4 178.9(3) . . . . ?
C1 C2 C3 C4 0.9(5) . . . . ?
O2 C3 C4 O3 1.0(4) . . . . ?
C2 C3 C4 O3 -179.7(3) . . . . ?
O2 C3 C4 C9 179.3(3) . . . . ?
C2 C3 C4 C9 -1.4(4) . . . . ?
C9 C5 C6 O8 0.4(5) . . . . ?
C11 C5 C6 O8 -177.9(3) . . . . ?
C9 C5 C6 C13 178.2(3) . . . . ?
C11 C5 C6 C13 -0.1(4) . . . . ?
C5 C6 O8 C8 -1.2(5) . . . . ?
C13 C6 O8 C8 -178.8(3) . . . . ?
C6 O8 C8 O4 179.0(3) . . . . ?
C6 O8 C8 C10 0.7(4) . . . . ?
O3 C4 C9 C10 179.7(3) . . . . ?
C3 C4 C9 C10 1.3(4) . . . . ?
O3 C4 C9 C5 -0.5(4) . . . . ?
C3 C4 C9 C5 -178.9(3) . . . . ?
C6 C5 C9 C4 -179.0(3) . . . . ?
C11 C5 C9 C4 -1.1(5) . . . . ?
C6 C5 C9 C10 0.9(4) . . . . ?
C11 C5 C9 C10 178.8(3) . . . . ?
C2 C1 C10 C9 0.3(4) . . . . ?
C2 C1 C10 C8 -179.0(3) . . . . ?
C4 C9 C10 C1 -0.7(4) . . . . ?
C5 C9 C10 C1 179.4(3) . . . . ?
C4 C9 C10 C8 178.5(3) . . . . ?
C5 C9 C10 C8 -1.3(4) . . . . ?
O4 C8 C10 C1 1.7(5) . . . . ?
O8 C8 C10 C1 179.8(3) . . . . ?
O4 C8 C10 C9 -177.5(3) . . . . ?
O8 C8 C10 C9 0.6(4) . . . . ?
C6 C5 C11 C14 114.4(3) . . . . ?
C9 C5 C11 C14 -63.7(4) . . . . ?
C6 C5 C11 C12 -3.8(3) . . . . ?
C9 C5 C11 C12 178.2(3) . . . . ?
C5 C11 C12 C13 6.0(3) . . . . ?
C14 C11 C12 C13 -113.9(3) . . . . ?
C5 C6 C13 O7 -175.7(4) . . . . ?
O8 C6 C13 O7 2.2(5) . . . . ?
C5 C6 C13 C12 4.0(4) . . . . ?
O8 C6 C13 C12 -178.1(3) . . . . ?
C11 C12 C13 O7 173.6(3) . . . . ?
C11 C12 C13 C6 -6.1(3) . . . . ?
C5 C11 C14 O5 -30.2(4) . . . . ?
C12 C11 C14 O5 84.5(4) . . . . ?
C5 C11 C14 O6 154.1(3) . . . . ?
C12 C11 C14 O6 -91.3(3) . . . . ?
C26 N21 C22 C23 -1.7(8) . . . . ?
N21 C22 C23 C24 1.4(9) . . . . ?
C22 C23 C24 C25 -1.6(9) . . . . ?
C23 C24 C25 C26 2.2(9) . . . . ?
C22 N21 C26 C25 2.4(7) . . . . ?
C24 C25 C26 N21 -2.7(8) . . . . ?
C32 N27 C28 C29 0.3(6) . . . . ?
N27 C28 C29 C30 -1.8(8) . . . . ?
C28 C29 C30 C31 1.8(9) . . . . ?
C29 C30 C31 C32 -0.5(9) . . . . ?
C28 N27 C32 C31 1.2(6) . . . . ?
C30 C31 C32 N27 -1.1(7) . . . . ?
C38 N33 C34 C35 1.4(6) . . . . ?
N33 C34 C35 C36 -0.9(6) . . . . ?
C34 C35 C36 C37 0.2(7) . . . . ?
C35 C36 C37 C38 -0.1(7) . . . . ?
C34 N33 C38 C37 -1.3(6) . . . . ?
C36 C37 C38 N33 0.7(7) . . . . ?
C44 N39 C40 C41 -0.3(5) . . . . ?
N39 C40 C41 C42 -1.0(6) . . . . ?
C40 C41 C42 C43 1.3(6) . . . . ?
C41 C42 C43 C44 -0.5(5) . . . . ?
C40 N39 C44 C43 1.3(5) . . . . ?
C42 C43 C44 N39 -0.9(5) . . . . ?
C50 N45 C46 C47 -1.9(11) . . . . ?
N45 C46 C47 C48 3.8(12) . . . . ?
C46 C47 C48 C49 -2.8(12) . . . . ?
C47 C48 C49 C50 0.0(12) . . . . ?
C48 C49 C50 N45 1.9(12) . . . . ?
C46 N45 C50 C49 -1.0(11) . . . . ?
